data_7106809
loop_
_publ_author_name
'Yao, Xiao-Qiang'
'Pan, Zhao-Rui'
'Hu, Jin-Song'
'Li, Yi-Zhi'
'Guo, Zi-Jian'
'Zheng, He-Gen'

_publ_section_title
;
 The rational synthesis of (10,3)-type MOFs based on tetranuclear [W(Mo)OS3Cu3]+
 secondary building units
;
_journal_coden_ASTM CHCOFS
_journal_issue 36
_journal_name_full
;
 Chemical Communications (Cambridge, United Kingdom)
;
_journal_page_first 10049
_journal_page_last 10051
_journal_paper_doi 10.1039/c1cc12691a
_journal_volume 47
_journal_year 2011
_chemical_formula_moiety 'C27 H21.60 Br Cu3 N7 O1.30 S3 W, C3 H7 N O, 0.7(H2 O)'
_chemical_formula_sum 'C30 H30 Br Cu3 N8 O3 S3 W'
_chemical_formula_weight 1101.18
_space_group_IT_number 15
_symmetry_cell_setting monoclinic
_symmetry_space_group_name_Hall '-C 2yc'
_symmetry_space_group_name_H-M 'C 1 2/c 1'
_atom_sites_solution_hydrogens geom
_atom_sites_solution_primary direct
_atom_sites_solution_secondary difmap
_audit_creation_method SHELXL-97
_cell_angle_alpha 90.00
_cell_angle_beta 128.195(3)
_cell_angle_gamma 90.00
_cell_formula_units_Z 8
_cell_length_a 37.3848(11)
_cell_length_b 9.3228(13)
_cell_length_c 30.230(2)
_cell_measurement_reflns_used 5811
_cell_measurement_temperature 291(2)
_cell_measurement_theta_max 25.173
_cell_measurement_theta_min 2.179
_cell_volume 8280.4(13)
_computing_cell_refinement 'Bruker SMART'
_computing_data_collection 'Bruker SMART'
_computing_data_reduction 'Bruker SAINT'
_computing_molecular_graphics 'Bruker SHELXTL'
_computing_publication_material 'Bruker SHELXTL'
_computing_structure_refinement 'SHELXL-97 (Sheldrick, 1997)'
_computing_structure_solution 'SHELXS-97 (Sheldrick, 1990)'
_diffrn_ambient_temperature 291(2)
_diffrn_measured_fraction_theta_full 0.997
_diffrn_measured_fraction_theta_max 0.997
_diffrn_measurement_device_type 'CCD area detector'
_diffrn_measurement_method 'phi and omega scans'
_diffrn_radiation_monochromator graphite
_diffrn_radiation_source 'fine-focus sealed tube'
_diffrn_radiation_type MoK\a
_diffrn_radiation_wavelength 0.71073
_diffrn_reflns_av_R_equivalents 0.0467
_diffrn_reflns_av_sigmaI/netI 0.0792
_diffrn_reflns_limit_h_max 44
_diffrn_reflns_limit_h_min -46
_diffrn_reflns_limit_k_max 11
_diffrn_reflns_limit_k_min -11
_diffrn_reflns_limit_l_max 37
_diffrn_reflns_limit_l_min -18
_diffrn_reflns_number 21700
_diffrn_reflns_theta_full 26.00
_diffrn_reflns_theta_max 26.00
_diffrn_reflns_theta_min 2.18
_exptl_absorpt_coefficient_mu 5.445
_exptl_absorpt_correction_T_max 0.34
_exptl_absorpt_correction_T_min 0.25
_exptl_absorpt_correction_type multi-scan
_exptl_absorpt_process_details 'SADABS; Bruker, 2000'
_exptl_crystal_colour 'light yellow'
_exptl_crystal_density_diffrn 1.767
_exptl_crystal_density_method 'not measured'
_exptl_crystal_description 'hexagonal prism'
_exptl_crystal_F_000 4272
_exptl_crystal_size_max 0.26
_exptl_crystal_size_mid 0.22
_exptl_crystal_size_min 0.20
_refine_diff_density_max 1.025
_refine_diff_density_min -1.059
_refine_diff_density_rms 0.134
_refine_ls_extinction_method none
_refine_ls_goodness_of_fit_ref 1.023
_refine_ls_hydrogen_treatment constr
_refine_ls_matrix_type full
_refine_ls_number_parameters 462
_refine_ls_number_reflns 8113
_refine_ls_number_restraints 0
_refine_ls_restrained_S_all 1.023
_refine_ls_R_factor_all 0.0848
_refine_ls_R_factor_gt 0.0528
_refine_ls_shift/su_max 0.000
_refine_ls_shift/su_mean 0.000
_refine_ls_structure_factor_coef Fsqd
_refine_ls_weighting_details 'calc w=1/[\s^2^(Fo^2^)+(0.05P)^2^+1.99P] where P=(Fo^2^+2Fc^2^)/3'
_refine_ls_weighting_scheme calc
_refine_ls_wR_factor_gt 0.1052
_refine_ls_wR_factor_ref 0.1113
_reflns_number_gt 5543
_reflns_number_total 8113
_reflns_threshold_expression >2sigma(I)
_cod_data_source_file c1cc12691a.txt
_cod_data_source_block cluster2
_cod_original_cell_volume 8280.3(13)
_cod_original_sg_symbol_H-M C2/c
_cod_database_code 7106809

loop_
_symmetry_equiv_pos_as_xyz
'x, y, z'
'-x, y, -z+1/2'
'x+1/2, y+1/2, z'
'-x+1/2, y+1/2, -z+1/2'
'-x, -y, -z'
'x, -y, z-1/2'
'-x+1/2, -y+1/2, -z'
'x+1/2, -y+1/2, z-1/2'

loop_
_atom_site_label
_atom_site_type_symbol
_atom_site_fract_x
_atom_site_fract_y
_atom_site_fract_z
_atom_site_U_iso_or_equiv
_atom_site_adp_type
_atom_site_occupancy
_atom_site_symmetry_multiplicity
_atom_site_calc_flag
_atom_site_refinement_flags
_atom_site_disorder_assembly
_atom_site_disorder_group
C1 C -0.1832(2) 1.1904(7) 0.7163(3) 0.0291(14) Uani 1 1 d . . .
C2 C -0.1253(2) 1.0159(8) 0.7763(3) 0.0397(17) Uani 1 1 d . . .
H2 H -0.1153 0.9358 0.7995 0.048 Uiso 1 1 calc R . .
C3 C -0.1674(2) 1.0748(8) 0.7525(3) 0.0404(17) Uani 1 1 d . . .
H3 H -0.1854 1.0363 0.7610 0.049 Uiso 1 1 calc R . .
C4 C -0.15454(19) 1.2547(7) 0.7071(3) 0.0353(16) Uani 1 1 d . . .
H4 H -0.1633 1.3387 0.6861 0.042 Uiso 1 1 calc R . .
C5 C -0.0984(2) 1.0782(7) 0.7649(3) 0.0362(16) Uani 1 1 d . . .
C6 C -0.1136(2) 1.1931(7) 0.7291(3) 0.0399(17) Uani 1 1 d . . .
H6 H -0.0959 1.2293 0.7199 0.048 Uiso 1 1 calc R . .
C7 C -0.0447(2) 0.8766(7) 0.7940(3) 0.0353(15) Uani 1 1 d . . .
H7 H -0.0648 0.8036 0.7863 0.042 Uiso 1 1 calc R . .
C8 C 0.0141(2) 0.9869(8) 0.8151(3) 0.0429(18) Uani 1 1 d . . .
H8 H 0.0424 1.0049 0.8242 0.051 Uiso 1 1 calc R . .
C9 C 0.1641(2) 1.1402(7) 0.4672(3) 0.0342(15) Uani 1 1 d . . .
H9 H 0.1719 1.2108 0.4935 0.041 Uiso 1 1 calc R . .
C10 C 0.1368(2) 1.0355(7) 0.3891(3) 0.0411(17) Uani 1 1 d . . .
H10 H 0.1221 1.0202 0.3510 0.049 Uiso 1 1 calc R . .
C11 C 0.1555(3) 0.9319(7) 0.4286(3) 0.0395(16) Uani 1 1 d . . .
H11 H 0.1561 0.8343 0.4228 0.047 Uiso 1 1 calc R . .
C12 C 0.1974(2) 0.9317(6) 0.5330(3) 0.0327(14) Uani 1 1 d . . .
C13 C 0.2233(3) 0.8135(8) 0.5448(3) 0.0427(18) Uani 1 1 d . . .
H13 H 0.2264 0.7791 0.5184 0.051 Uiso 1 1 calc R . .
C14 C 0.1961(2) 0.9920(6) 0.5745(3) 0.0281(14) Uani 1 1 d . . .
H14 H 0.1781 1.0718 0.5667 0.034 Uiso 1 1 calc R . .
C15 C 0.2226(2) 0.9293(6) 0.6281(3) 0.0338(15) Uani 1 1 d . . .
H15 H 0.2232 0.9715 0.6564 0.041 Uiso 1 1 calc R . .
C16 C 0.2446(2) 0.7457(6) 0.5951(3) 0.0328(15) Uani 1 1 d . . .
H16 H 0.2576 0.6561 0.5999 0.039 Uiso 1 1 calc R . .
C17 C 0.2479(2) 0.8060(7) 0.6401(3) 0.0333(15) Uani 1 1 d . . .
C18 C 0.2589(2) 0.7520(7) 0.7270(3) 0.0339(15) Uani 1 1 d . . .
C19 C 0.2225(3) 0.7859(8) 0.9053(4) 0.051(2) Uani 1 1 d . . .
H19 H 0.2315 0.8154 0.9402 0.061 Uiso 1 1 calc R . .
C20 C 0.18556(19) 0.6829(6) 0.8240(3) 0.0281(14) Uani 1 1 d . . .
H20 H 0.1644 0.6282 0.7924 0.034 Uiso 1 1 calc R . .
C21 C 0.2437(3) 0.8201(9) 0.8826(3) 0.0453(19) Uani 1 1 d . . .
H21 H 0.2694 0.8774 0.8992 0.054 Uiso 1 1 calc R . .
C22 C 0.2320(2) 0.7551(6) 0.7947(3) 0.0281(14) Uani 1 1 d . . .
C23 C 0.2026(2) 0.7098(8) 0.7397(3) 0.0388(17) Uani 1 1 d . . .
H23 H 0.1738 0.6775 0.7255 0.047 Uiso 1 1 calc R . .
C24 C 0.2753(3) 0.7987(8) 0.8161(3) 0.0453(18) Uani 1 1 d . . .
H24 H 0.2959 0.8267 0.8535 0.054 Uiso 1 1 calc R . .
C28 C 0.2879(3) 0.8006(8) 0.7819(4) 0.0454(19) Uani 1 1 d . . .
H28 H 0.3165 0.8353 0.7960 0.054 Uiso 1 1 calc R . .
C29 C 0.2151(2) 0.7112(7) 0.7042(3) 0.0400(17) Uani 1 1 d . . .
H29 H 0.1945 0.6853 0.6665 0.048 Uiso 1 1 calc R . .
C30 C -0.0165(2) 1.0865(8) 0.8018(3) 0.0423(18) Uani 1 1 d . . .
H30 H -0.0130 1.1854 0.8021 0.051 Uiso 1 1 calc R . .
C31 C 0.0880(2) 0.5082(8) 0.6755(3) 0.0355(16) Uani 1 1 d . . .
H31 H 0.0961 0.4264 0.6974 0.043 Uiso 1 1 calc R . .
C32 C 0.0535(3) 0.3334(8) 0.5974(4) 0.058(2) Uani 1 1 d . . .
H32A H 0.0792 0.2732 0.6234 0.087 Uiso 1 1 calc R . .
H32B H 0.0476 0.3322 0.5616 0.087 Uiso 1 1 calc R . .
H32C H 0.0273 0.2983 0.5929 0.087 Uiso 1 1 calc R . .
C33 C 0.0589(2) 0.6019(7) 0.5813(3) 0.0347(15) Uani 1 1 d . . .
H33A H 0.0341 0.6639 0.5705 0.052 Uiso 1 1 calc R . .
H33B H 0.0530 0.5607 0.5483 0.052 Uiso 1 1 calc R . .
H33C H 0.0866 0.6563 0.6014 0.052 Uiso 1 1 calc R . .
N1 N 0.1423(2) 1.1668(6) 0.4132(2) 0.0373(14) Uani 1 1 d . . .
N2 N 0.17404(19) 0.9987(5) 0.4804(2) 0.0304(12) Uani 1 1 d . . .
N3 N 0.27305(17) 0.7448(6) 0.6924(2) 0.0349(13) Uani 1 1 d . . .
N4 N 0.18450(19) 0.6976(6) 0.8663(2) 0.0367(14) Uani 1 1 d . . .
N5 N 0.22012(17) 0.7542(6) 0.8305(2) 0.0328(12) Uani 1 1 d . . .
N6 N -0.00175(18) 0.8569(6) 0.8134(3) 0.0363(13) Uani 1 1 d . . .
N7 N -0.05427(19) 1.0139(6) 0.7877(2) 0.0321(12) Uani 1 1 d . . .
N8 N 0.0635(2) 0.4819(7) 0.6192(3) 0.0425(14) Uani 1 1 d . . .
O1 O 0.06705(16) 0.2740(5) 0.8300(2) 0.0451(13) Uani 1 1 d . . .
O2 O 0.10108(16) 0.6200(5) 0.7019(2) 0.0449(13) Uani 1 1 d . . .
O3 O 0.0692(4) 0.9533(14) 0.5061(5) 0.062(4) Uani 0.40 1 d P . .
H3A H 0.0630 1.0195 0.4829 0.075 Uiso 0.40 1 d PR . .
H3C H 0.0620 0.8725 0.4895 0.075 Uiso 0.40 1 d PR . .
O4 O 0.1071(7) 0.951(2) 0.6057(8) 0.067(6) Uani 0.30 1 d P . .
H4A H 0.1351 0.9326 0.6231 0.080 Uiso 0.30 1 d PR . .
H4B H 0.1044 1.0308 0.6168 0.080 Uiso 0.30 1 d PR . .
O5 O 0.0821(5) 0.2361(16) 0.9634(6) 0.032(3) Uani 0.30 1 d P . .
H5D H 0.0876 0.1974 0.9925 0.039 Uiso 0.30 1 d PR . .
H5C H 0.0909 0.1807 0.9495 0.039 Uiso 0.30 1 d PR . .
Cu1 Cu 0.10688(3) 0.51506(9) 0.95871(4) 0.0443(2) Uani 1 1 d . . .
Cu2 Cu 0.13791(3) 0.64116(9) 0.87414(4) 0.0432(2) Uani 1 1 d . . .
Cu3 Cu 0.02557(3) 0.67188(9) 0.82316(4) 0.0438(2) Uani 1 1 d . . .
S1 S 0.15182(6) 0.46222(19) 0.93488(9) 0.0450(5) Uani 1 1 d . . .
S2 S 0.06565(6) 0.60498(19) 0.79339(9) 0.0448(5) Uani 1 1 d . . .
S3 S 0.03387(6) 0.49792(19) 0.88162(9) 0.0446(5) Uani 1 1 d . . .
W1 W 0.078283(10) 0.44275(3) 0.857176(15) 0.04338(11) Uani 1 1 d . . .
Br1 Br 0.12970(2) 0.57563(7) 1.04511(3) 0.04504(19) Uani 1 1 d . . .

loop_
_atom_site_aniso_label
_atom_site_aniso_U_11
_atom_site_aniso_U_22
_atom_site_aniso_U_33
_atom_site_aniso_U_23
_atom_site_aniso_U_13
_atom_site_aniso_U_12
C1 0.026(3) 0.045(4) 0.022(3) 0.005(3) 0.018(3) 0.006(3)
C2 0.044(4) 0.042(4) 0.045(4) 0.015(3) 0.034(4) 0.001(3)
C3 0.052(4) 0.046(4) 0.053(5) 0.009(4) 0.047(4) 0.001(3)
C4 0.019(3) 0.036(3) 0.045(4) 0.023(3) 0.017(3) 0.004(3)
C5 0.023(3) 0.039(4) 0.036(4) 0.014(3) 0.013(3) 0.005(3)
C6 0.024(3) 0.045(4) 0.038(4) 0.013(3) 0.013(3) 0.008(3)
C7 0.027(3) 0.042(4) 0.040(4) -0.004(3) 0.022(3) 0.001(3)
C8 0.037(4) 0.050(4) 0.045(5) 0.004(4) 0.027(4) -0.007(3)
C9 0.056(4) 0.028(3) 0.033(4) 0.009(3) 0.035(4) 0.004(3)
C10 0.037(4) 0.046(4) 0.019(3) -0.002(3) 0.007(3) -0.007(3)
C11 0.062(5) 0.032(3) 0.029(4) -0.001(3) 0.031(4) 0.003(3)
C12 0.035(3) 0.026(3) 0.036(4) 0.001(3) 0.022(3) -0.007(3)
C13 0.057(4) 0.053(4) 0.028(4) -0.008(3) 0.031(4) 0.008(4)
C14 0.045(4) 0.008(2) 0.042(4) 0.006(3) 0.032(3) 0.003(2)
C15 0.049(4) 0.023(3) 0.043(4) 0.005(3) 0.035(4) 0.005(3)
C16 0.040(4) 0.020(3) 0.044(4) 0.018(3) 0.029(4) 0.016(3)
C17 0.034(3) 0.041(3) 0.033(4) 0.017(3) 0.025(3) 0.007(3)
C18 0.033(3) 0.040(4) 0.045(4) 0.007(3) 0.032(4) 0.013(3)
C19 0.056(5) 0.045(4) 0.049(5) -0.022(4) 0.031(4) -0.004(4)
C20 0.023(3) 0.026(3) 0.028(3) -0.017(3) 0.011(3) -0.007(2)
C21 0.040(4) 0.065(5) 0.032(4) -0.022(4) 0.022(4) -0.013(4)
C22 0.054(4) 0.013(3) 0.027(3) 0.003(2) 0.030(3) 0.003(3)
C23 0.029(3) 0.051(4) 0.033(4) -0.005(3) 0.017(3) -0.011(3)
C24 0.053(5) 0.052(4) 0.038(4) -0.006(3) 0.031(4) -0.016(4)
C28 0.045(4) 0.056(5) 0.055(5) 0.009(4) 0.041(4) 0.005(3)
C29 0.023(3) 0.047(4) 0.031(4) -0.022(3) 0.007(3) -0.010(3)
C30 0.037(4) 0.051(4) 0.052(5) -0.015(4) 0.035(4) -0.011(3)
C31 0.033(3) 0.051(4) 0.034(4) 0.017(3) 0.027(3) 0.014(3)
C32 0.047(5) 0.045(4) 0.062(6) -0.026(4) 0.024(5) -0.031(4)
C33 0.038(4) 0.035(3) 0.029(4) 0.008(3) 0.020(3) 0.005(3)
N1 0.053(4) 0.031(3) 0.032(3) -0.005(2) 0.029(3) -0.016(3)
N2 0.048(3) 0.023(2) 0.037(3) -0.005(2) 0.035(3) -0.009(2)
N3 0.024(3) 0.053(3) 0.038(3) 0.013(3) 0.025(3) 0.019(2)
N4 0.036(3) 0.047(3) 0.034(3) -0.003(3) 0.025(3) 0.013(3)
N5 0.024(3) 0.033(3) 0.040(3) -0.006(3) 0.019(3) -0.005(2)
N6 0.032(3) 0.032(3) 0.049(4) -0.002(3) 0.027(3) 0.008(2)
N7 0.038(3) 0.032(3) 0.034(3) -0.001(2) 0.026(3) 0.000(2)
N8 0.045(3) 0.050(4) 0.039(4) -0.012(3) 0.029(3) -0.006(3)
O1 0.037(3) 0.037(3) 0.046(3) -0.008(2) 0.018(3) -0.008(2)
O2 0.043(3) 0.032(2) 0.054(3) -0.016(2) 0.028(3) -0.012(2)
O3 0.044(7) 0.040(7) 0.032(7) -0.003(6) -0.012(6) -0.010(6)
O4 0.061(12) 0.056(11) 0.047(11) 0.000(9) 0.015(10) -0.040(10)
O5 0.032(7) 0.046(9) 0.027(8) 0.003(7) 0.022(7) 0.003(6)
Cu1 0.0362(5) 0.0349(4) 0.0515(6) -0.0047(4) 0.0219(5) -0.0052(4)
Cu2 0.0378(5) 0.0346(4) 0.0491(6) -0.0049(4) 0.0228(5) -0.0049(4)
Cu3 0.0376(4) 0.0341(4) 0.0499(6) -0.0042(4) 0.0221(5) -0.0044(4)
S1 0.0369(9) 0.0352(9) 0.0525(12) -0.0039(8) 0.0224(9) -0.0058(7)
S2 0.0374(9) 0.0355(9) 0.0520(12) -0.0044(8) 0.0229(9) -0.0054(7)
S3 0.0352(9) 0.0359(9) 0.0508(12) -0.0044(8) 0.0207(9) -0.0042(7)
W1 0.03627(16) 0.03432(15) 0.0488(2) -0.00443(14) 0.02091(15) -0.00482(12)
Br1 0.0381(4) 0.0348(3) 0.0526(5) -0.0049(3) 0.0232(4) -0.0063(3)

loop_
_atom_type_symbol
_atom_type_description
_atom_type_scat_dispersion_real
_atom_type_scat_dispersion_imag
_atom_type_scat_source
C C 0.0033 0.0016 'International Tables Vol C Tables 4.2.6.8 and 6.1.1.4'
H H 0.0000 0.0000 'International Tables Vol C Tables 4.2.6.8 and 6.1.1.4'
Br Br -0.2901 2.4595 'International Tables Vol C Tables 4.2.6.8 and 6.1.1.4'
Cu Cu 0.3201 1.2651 'International Tables Vol C Tables 4.2.6.8 and 6.1.1.4'
N N 0.0061 0.0033 'International Tables Vol C Tables 4.2.6.8 and 6.1.1.4'
O O 0.0106 0.0060 'International Tables Vol C Tables 4.2.6.8 and 6.1.1.4'
S S 0.1246 0.1234 'International Tables Vol C Tables 4.2.6.8 and 6.1.1.4'
W W -0.8490 6.8722 'International Tables Vol C Tables 4.2.6.8 and 6.1.1.4'

loop_
_geom_angle_atom_site_label_1
_geom_angle_atom_site_label_2
_geom_angle_atom_site_label_3
_geom_angle
_geom_angle_site_symmetry_1
_geom_angle_site_symmetry_3
_geom_angle_publ_flag
C3 C1 C4 119.2(6) . . ?
C3 C1 N3 118.5(6) . 3_455 ?
C4 C1 N3 122.2(6) . 3_455 ?
C3 C2 C5 118.5(6) . . ?
C3 C2 H2 120.7 . . ?
C5 C2 H2 120.7 . . ?
C2 C3 C1 121.0(6) . . ?
C2 C3 H3 119.5 . . ?
C1 C3 H3 119.5 . . ?
C6 C4 C1 119.2(6) . . ?
C6 C4 H4 120.4 . . ?
C1 C4 H4 120.4 . . ?
C6 C5 C2 120.9(6) . . ?
C6 C5 N7 119.4(6) . . ?
C2 C5 N7 119.6(6) . . ?
C4 C6 C5 120.7(7) . . ?
C4 C6 H6 119.6 . . ?
C5 C6 H6 119.6 . . ?
N7 C7 N6 110.1(6) . . ?
N7 C7 H7 125.0 . . ?
N6 C7 H7 125.0 . . ?
C30 C8 N6 110.2(6) . . ?
C30 C8 H8 124.9 . . ?
N6 C8 H8 124.9 . . ?
N1 C9 N2 113.0(6) . . ?
N1 C9 H9 123.5 . . ?
N2 C9 H9 123.5 . . ?
C11 C10 N1 110.1(6) . . ?
C11 C10 H10 125.0 . . ?
N1 C10 H10 125.0 . . ?
C10 C11 N2 107.4(6) . . ?
C10 C11 H11 126.3 . . ?
N2 C11 H11 126.3 . . ?
C13 C12 N2 120.1(6) . . ?
C13 C12 C14 120.1(6) . . ?
N2 C12 C14 119.7(5) . . ?
C16 C13 C12 120.0(6) . . ?
C16 C13 H13 120.0 . . ?
C12 C13 H13 120.0 . . ?
C15 C14 C12 118.4(5) . . ?
C15 C14 H14 120.8 . . ?
C12 C14 H14 120.8 . . ?
C17 C15 C14 121.9(6) . . ?
C17 C15 H15 119.0 . . ?
C14 C15 H15 119.0 . . ?
C13 C16 C17 122.4(6) . . ?
C13 C16 H16 118.8 . . ?
C17 C16 H16 118.8 . . ?
N3 C17 C15 121.2(6) . . ?
N3 C17 C16 122.6(6) . . ?
C15 C17 C16 116.1(6) . . ?
C29 C18 C28 119.9(6) . . ?
C29 C18 N3 118.7(7) . . ?
C28 C18 N3 121.5(6) . . ?
C21 C19 N4 108.1(7) . . ?
C21 C19 H19 126.0 . . ?
N4 C19 H19 126.0 . . ?
N4 C20 N5 114.2(6) . . ?
N4 C20 H20 122.9 . . ?
N5 C20 H20 122.9 . . ?
C19 C21 N5 107.9(6) . . ?
C19 C21 H21 126.0 . . ?
N5 C21 H21 126.0 . . ?
C23 C22 C24 119.0(6) . . ?
C23 C22 N5 122.3(6) . . ?
C24 C22 N5 118.7(6) . . ?
C22 C23 C29 121.6(6) . . ?
C22 C23 H23 119.2 . . ?
C29 C23 H23 119.2 . . ?
C28 C24 C22 119.9(7) . . ?
C28 C24 H24 120.1 . . ?
C22 C24 H24 120.1 . . ?
C24 C28 C18 121.3(7) . . ?
C24 C28 H28 119.3 . . ?
C18 C28 H28 119.3 . . ?
C18 C29 C23 118.1(6) . . ?
C18 C29 H29 120.9 . . ?
C23 C29 H29 120.9 . . ?
C8 C30 N7 106.0(6) . . ?
C8 C30 H30 127.0 . . ?
N7 C30 H30 127.0 . . ?
O2 C31 N8 131.2(7) . . ?
O2 C31 H31 114.4 . . ?
N8 C31 H31 114.4 . . ?
N8 C32 H32A 109.5 . . ?
N8 C32 H32B 109.5 . . ?
H32A C32 H32B 109.5 . . ?
N8 C32 H32C 109.5 . . ?
H32A C32 H32C 109.5 . . ?
H32B C32 H32C 109.5 . . ?
N8 C33 H33A 109.5 . . ?
N8 C33 H33B 109.5 . . ?
H33A C33 H33B 109.5 . . ?
N8 C33 H33C 109.5 . . ?
H33A C33 H33C 109.5 . . ?
H33B C33 H33C 109.5 . . ?
C9 N1 C10 105.3(6) . . ?
C9 N1 Cu2 129.1(5) . 6_575 ?
C10 N1 Cu2 122.0(5) . 6_575 ?
C9 N2 C12 129.0(6) . . ?
C9 N2 C11 104.2(6) . . ?
C12 N2 C11 126.8(5) . . ?
C17 N3 C1 119.5(5) . 3_545 ?
C17 N3 C18 121.6(5) . . ?
C1 N3 C18 118.4(5) 3_545 . ?
C20 N4 C19 104.6(6) . . ?
C20 N4 Cu2 130.7(5) . . ?
C19 N4 Cu2 124.1(5) . . ?
C20 N5 C21 105.2(6) . . ?
C20 N5 C22 128.4(6) . . ?
C21 N5 C22 126.3(5) . . ?
C8 N6 C7 106.0(6) . . ?
C8 N6 Cu3 128.6(4) . . ?
C7 N6 Cu3 124.6(5) . . ?
C7 N7 C30 107.5(6) . . ?
C7 N7 C5 126.5(6) . . ?
C30 N7 C5 125.8(6) . . ?
C31 N8 C32 121.0(7) . . ?
C31 N8 C33 118.6(6) . . ?
C32 N8 C33 117.9(6) . . ?
H3A O3 H3C 109.5 . . ?
H4A O4 H4B 109.5 . . ?
H5D O5 H5C 109.5 . . ?
S3 Cu1 S1 108.71(8) . . ?
S3 Cu1 Br1 124.40(7) . . ?
S1 Cu1 Br1 126.89(7) . . ?
S3 Cu1 W1 54.28(6) . . ?
S1 Cu1 W1 54.43(6) . . ?
Br1 Cu1 W1 178.60(4) . . ?
N4 Cu2 N1 94.1(2) . 6_576 ?
N4 Cu2 S2 117.44(19) . . ?
N1 Cu2 S2 110.95(17) 6_576 . ?
N4 Cu2 S1 120.80(18) . . ?
N1 Cu2 S1 105.74(17) 6_576 . ?
S2 Cu2 S1 106.35(8) . . ?
N4 Cu2 W1 148.33(17) . . ?
N1 Cu2 W1 117.55(17) 6_576 . ?
S2 Cu2 W1 53.25(5) . . ?
S1 Cu2 W1 53.32(5) . . ?
N6 Cu3 S2 127.09(19) . . ?
N6 Cu3 S3 124.1(2) . . ?
S2 Cu3 S3 107.88(8) . . ?
N6 Cu3 W1 167.62(19) . . ?
S2 Cu3 W1 54.14(5) . . ?
S3 Cu3 W1 53.92(5) . . ?
Cu1 S1 W1 71.47(6) . . ?
Cu1 S1 Cu2 104.62(8) . . ?
W1 S1 Cu2 72.45(7) . . ?
W1 S2 Cu3 71.65(7) . . ?
W1 S2 Cu2 72.65(7) . . ?
Cu3 S2 Cu2 99.85(9) . . ?
Cu1 S3 W1 71.79(6) . . ?
Cu1 S3 Cu3 104.48(8) . . ?
W1 S3 Cu3 71.48(7) . . ?
O1 W1 S3 110.92(18) . . ?
O1 W1 S2 110.33(19) . . ?
S3 W1 S2 108.62(7) . . ?
O1 W1 S1 110.73(17) . . ?
S3 W1 S1 108.03(8) . . ?
S2 W1 S1 108.12(7) . . ?
O1 W1 Cu1 126.82(19) . . ?
S3 W1 Cu1 53.93(5) . . ?
S2 W1 Cu1 122.85(5) . . ?
S1 W1 Cu1 54.10(6) . . ?
O1 W1 Cu3 131.01(17) . . ?
S3 W1 Cu3 54.60(5) . . ?
S2 W1 Cu3 54.20(5) . . ?
S1 W1 Cu3 118.26(5) . . ?
Cu1 W1 Cu3 85.09(3) . . ?
O1 W1 Cu2 130.92(17) . . ?
S3 W1 Cu2 118.15(5) . . ?
S2 W1 Cu2 54.10(5) . . ?
S1 W1 Cu2 54.24(5) . . ?
Cu1 W1 Cu2 84.87(3) . . ?
Cu3 W1 Cu2 81.32(3) . . ?

loop_
_geom_bond_atom_site_label_1
_geom_bond_atom_site_label_2
_geom_bond_distance
_geom_bond_site_symmetry_2
_geom_bond_publ_flag
C1 C3 1.382(9) . ?
C1 C4 1.397(8) . ?
C1 N3 1.413(7) 3_455 ?
C2 C3 1.376(10) . ?
C2 C5 1.380(9) . ?
C2 H2 0.9300 . ?
C3 H3 0.9300 . ?
C4 C6 1.361(8) . ?
C4 H4 0.9300 . ?
C5 C6 1.369(9) . ?
C5 N7 1.465(8) . ?
C6 H6 0.9300 . ?
C7 N7 1.311(8) . ?
C7 N6 1.338(8) . ?
C7 H7 0.9300 . ?
C8 C30 1.328(10) . ?
C8 N6 1.336(9) . ?
C8 H8 0.9300 . ?
C9 N1 1.322(9) . ?
C9 N2 1.362(8) . ?
C9 H9 0.9300 . ?
C10 C11 1.347(10) . ?
C10 N1 1.373(9) . ?
C10 H10 0.9300 . ?
C11 N2 1.405(8) . ?
C11 H11 0.9300 . ?
C12 C13 1.361(9) . ?
C12 N2 1.402(8) . ?
C12 C14 1.404(9) . ?
C13 C16 1.359(10) . ?
C13 H13 0.9300 . ?
C14 C15 1.401(9) . ?
C14 H14 0.9300 . ?
C15 C17 1.387(8) . ?
C15 H15 0.9300 . ?
C16 C17 1.407(10) . ?
C16 H16 0.9300 . ?
C17 N3 1.367(8) . ?
C18 C29 1.381(9) . ?
C18 C28 1.381(11) . ?
C18 N3 1.435(8) . ?
C19 C21 1.370(11) . ?
C19 N4 1.420(9) . ?
C19 H19 0.9300 . ?
C20 N4 1.310(8) . ?
C20 N5 1.356(8) . ?
C20 H20 0.9300 . ?
C21 N5 1.384(9) . ?
C21 H21 0.9300 . ?
C22 C23 1.376(9) . ?
C22 C24 1.382(10) . ?
C22 N5 1.401(8) . ?
C23 C29 1.411(10) . ?
C23 H23 0.9300 . ?
C24 C28 1.376(10) . ?
C24 H24 0.9300 . ?
C28 H28 0.9300 . ?
C29 H29 0.9300 . ?
C30 N7 1.375(8) . ?
C30 H30 0.9300 . ?
C31 O2 1.217(9) . ?
C31 N8 1.365(10) . ?
C31 H31 0.9300 . ?
C32 N8 1.480(9) . ?
C32 H32A 0.9600 . ?
C32 H32B 0.9600 . ?
C32 H32C 0.9600 . ?
C33 N8 1.534(9) . ?
C33 H33A 0.9600 . ?
C33 H33B 0.9600 . ?
C33 H33C 0.9600 . ?
N1 Cu2 2.094(5) 6_575 ?
N3 C1 1.413(7) 3_545 ?
N4 Cu2 1.969(6) . ?
N6 Cu3 1.932(5) . ?
O1 W1 1.703(5) . ?
O3 H3A 0.8499 . ?
O3 H3C 0.8500 . ?
O4 H4A 0.8502 . ?
O4 H4B 0.8499 . ?
O5 H5D 0.8501 . ?
O5 H5C 0.8499 . ?
Cu1 S3 2.245(2) . ?
Cu1 S1 2.254(2) . ?
Cu1 Br1 2.2613(13) . ?
Cu1 W1 2.6381(11) . ?
Cu2 N1 2.094(5) 6_576 ?
Cu2 S2 2.284(2) . ?
Cu2 S1 2.290(2) . ?
Cu2 W1 2.6907(9) . ?
Cu3 S2 2.260(2) . ?
Cu3 S3 2.274(2) . ?
Cu3 W1 2.6453(9) . ?
S1 W1 2.2632(19) . ?
S2 W1 2.259(2) . ?
S3 W1 2.255(2) . ?

loop_
_geom_torsion_atom_site_label_1
_geom_torsion_atom_site_label_2
_geom_torsion_atom_site_label_3
_geom_torsion_atom_site_label_4
_geom_torsion
_geom_torsion_site_symmetry_1
_geom_torsion_site_symmetry_2
_geom_torsion_site_symmetry_3
_geom_torsion_site_symmetry_4
_geom_torsion_publ_flag
C5 C2 C3 C1 2.5(12) . . . . ?
C4 C1 C3 C2 -4.9(11) . . . . ?
N3 C1 C3 C2 178.9(7) 3_455 . . . ?
C3 C1 C4 C6 7.0(11) . . . . ?
N3 C1 C4 C6 -176.9(7) 3_455 . . . ?
C3 C2 C5 C6 -2.3(12) . . . . ?
C3 C2 C5 N7 -177.4(7) . . . . ?
C1 C4 C6 C5 -6.9(12) . . . . ?
C2 C5 C6 C4 4.6(12) . . . . ?
N7 C5 C6 C4 179.7(7) . . . . ?
N1 C10 C11 N2 -0.1(8) . . . . ?
N2 C12 C13 C16 -177.7(6) . . . . ?
C14 C12 C13 C16 6.1(11) . . . . ?
C13 C12 C14 C15 1.1(9) . . . . ?
N2 C12 C14 C15 -175.1(6) . . . . ?
C12 C14 C15 C17 -3.4(10) . . . . ?
C12 C13 C16 C17 -11.4(11) . . . . ?
C14 C15 C17 N3 -179.0(6) . . . . ?
C14 C15 C17 C16 -1.4(9) . . . . ?
C13 C16 C17 N3 -173.5(7) . . . . ?
C13 C16 C17 C15 8.9(10) . . . . ?
N4 C19 C21 N5 -0.6(9) . . . . ?
C24 C22 C23 C29 -2.0(10) . . . . ?
N5 C22 C23 C29 -179.9(6) . . . . ?
C23 C22 C24 C28 2.0(10) . . . . ?
N5 C22 C24 C28 180.0(6) . . . . ?
C22 C24 C28 C18 -3.7(11) . . . . ?
C29 C18 C28 C24 5.2(11) . . . . ?
N3 C18 C28 C24 -175.8(6) . . . . ?
C28 C18 C29 C23 -5.0(10) . . . . ?
N3 C18 C29 C23 175.9(6) . . . . ?
C22 C23 C29 C18 3.5(11) . . . . ?
N6 C8 C30 N7 -4.0(9) . . . . ?
N2 C9 N1 C10 1.1(8) . . . . ?
N2 C9 N1 Cu2 -157.3(5) . . . 6_575 ?
C11 C10 N1 C9 -0.6(8) . . . . ?
C11 C10 N1 Cu2 159.7(5) . . . 6_575 ?
N1 C9 N2 C12 178.7(6) . . . . ?
N1 C9 N2 C11 -1.1(8) . . . . ?
C13 C12 N2 C9 -147.4(7) . . . . ?
C14 C12 N2 C9 28.8(10) . . . . ?
C13 C12 N2 C11 32.4(10) . . . . ?
C14 C12 N2 C11 -151.4(6) . . . . ?
C10 C11 N2 C9 0.7(8) . . . . ?
C10 C11 N2 C12 -179.1(6) . . . . ?
C15 C17 N3 C1 -139.2(7) . . . 3_545 ?
C16 C17 N3 C1 43.3(10) . . . 3_545 ?
C15 C17 N3 C18 32.0(10) . . . . ?
C16 C17 N3 C18 -145.4(7) . . . . ?
C29 C18 N3 C17 51.1(9) . . . . ?
C28 C18 N3 C17 -127.9(7) . . . . ?
C29 C18 N3 C1 -137.6(7) . . . 3_545 ?
C28 C18 N3 C1 43.4(9) . . . 3_545 ?
N5 C20 N4 C19 -0.9(7) . . . . ?
N5 C20 N4 Cu2 170.4(4) . . . . ?
C21 C19 N4 C20 0.9(8) . . . . ?
C21 C19 N4 Cu2 -171.2(5) . . . . ?
N4 C20 N5 C21 0.6(8) . . . . ?
N4 C20 N5 C22 176.7(6) . . . . ?
C19 C21 N5 C20 0.0(8) . . . . ?
C19 C21 N5 C22 -176.2(6) . . . . ?
C23 C22 N5 C20 16.9(10) . . . . ?
C24 C22 N5 C20 -161.0(6) . . . . ?
C23 C22 N5 C21 -167.8(7) . . . . ?
C24 C22 N5 C21 14.3(10) . . . . ?
C30 C8 N6 C7 5.1(9) . . . . ?
C30 C8 N6 Cu3 175.0(6) . . . . ?
N7 C7 N6 C8 -4.2(9) . . . . ?
N7 C7 N6 Cu3 -174.6(5) . . . . ?
N6 C7 N7 C30 1.8(8) . . . . ?
N6 C7 N7 C5 176.8(6) . . . . ?
C8 C30 N7 C7 1.3(9) . . . . ?
C8 C30 N7 C5 -173.7(7) . . . . ?
C6 C5 N7 C7 -139.2(8) . . . . ?
C2 C5 N7 C7 36.0(11) . . . . ?
C6 C5 N7 C30 34.9(11) . . . . ?
C2 C5 N7 C30 -149.9(7) . . . . ?
O2 C31 N8 C32 177.0(7) . . . . ?
O2 C31 N8 C33 15.6(10) . . . . ?
C20 N4 Cu2 N1 -137.0(6) . . . 6_576 ?
C19 N4 Cu2 N1 32.9(6) . . . 6_576 ?
C20 N4 Cu2 S2 -20.8(6) . . . . ?
C19 N4 Cu2 S2 149.1(5) . . . . ?
C20 N4 Cu2 S1 111.9(6) . . . . ?
C19 N4 Cu2 S1 -78.2(6) . . . . ?
C20 N4 Cu2 W1 42.9(8) . . . . ?
C19 N4 Cu2 W1 -147.2(5) . . . . ?
C8 N6 Cu3 S2 -37.0(8) . . . . ?
C7 N6 Cu3 S2 131.2(5) . . . . ?
C8 N6 Cu3 S3 130.8(6) . . . . ?
C7 N6 Cu3 S3 -61.0(7) . . . . ?
C8 N6 Cu3 W1 54.1(13) . . . . ?
C7 N6 Cu3 W1 -137.7(7) . . . . ?
S3 Cu1 S1 W1 -0.52(7) . . . . ?
Br1 Cu1 S1 W1 179.43(6) . . . . ?
S3 Cu1 S1 Cu2 64.88(9) . . . . ?
Br1 Cu1 S1 Cu2 -115.17(8) . . . . ?
W1 Cu1 S1 Cu2 65.40(7) . . . . ?
N4 Cu2 S1 Cu1 153.0(2) . . . . ?
N1 Cu2 S1 Cu1 48.20(19) 6_576 . . . ?
S2 Cu2 S1 Cu1 -69.83(10) . . . . ?
W1 Cu2 S1 Cu1 -64.72(6) . . . . ?
N4 Cu2 S1 W1 -142.3(2) . . . . ?
N1 Cu2 S1 W1 112.91(17) 6_576 . . . ?
S2 Cu2 S1 W1 -5.11(8) . . . . ?
N6 Cu3 S2 W1 164.7(2) . . . . ?
S3 Cu3 S2 W1 -4.70(7) . . . . ?
N6 Cu3 S2 Cu2 96.8(2) . . . . ?
S3 Cu3 S2 Cu2 -72.59(9) . . . . ?
W1 Cu3 S2 Cu2 -67.88(6) . . . . ?
N4 Cu2 S2 W1 144.01(18) . . . . ?
N1 Cu2 S2 W1 -109.40(18) 6_576 . . . ?
S1 Cu2 S2 W1 5.12(8) . . . . ?
N4 Cu2 S2 Cu3 -148.88(19) . . . . ?
N1 Cu2 S2 Cu3 -42.29(19) 6_576 . . . ?
S1 Cu2 S2 Cu3 72.23(9) . . . . ?
W1 Cu2 S2 Cu3 67.11(6) . . . . ?
S1 Cu1 S3 W1 0.52(7) . . . . ?
Br1 Cu1 S3 W1 -179.43(5) . . . . ?
S1 Cu1 S3 Cu3 -63.99(9) . . . . ?
Br1 Cu1 S3 Cu3 116.06(8) . . . . ?
W1 Cu1 S3 Cu3 -64.51(7) . . . . ?
N6 Cu3 S3 Cu1 -100.3(2) . . . . ?
S2 Cu3 S3 Cu1 69.44(10) . . . . ?
W1 Cu3 S3 Cu1 64.73(6) . . . . ?
N6 Cu3 S3 W1 -165.0(2) . . . . ?
S2 Cu3 S3 W1 4.72(7) . . . . ?
Cu1 S3 W1 O1 121.01(19) . . . . ?
Cu3 S3 W1 O1 -126.16(19) . . . . ?
Cu1 S3 W1 S2 -117.56(7) . . . . ?
Cu3 S3 W1 S2 -4.74(7) . . . . ?
Cu1 S3 W1 S1 -0.52(7) . . . . ?
Cu3 S3 W1 S1 112.31(6) . . . . ?
Cu3 S3 W1 Cu1 112.82(6) . . . . ?
Cu1 S3 W1 Cu3 -112.82(6) . . . . ?
Cu1 S3 W1 Cu2 -58.99(7) . . . . ?
Cu3 S3 W1 Cu2 53.83(7) . . . . ?
Cu3 S2 W1 O1 126.55(18) . . . . ?
Cu2 S2 W1 O1 -126.45(17) . . . . ?
Cu3 S2 W1 S3 4.77(7) . . . . ?
Cu2 S2 W1 S3 111.77(7) . . . . ?
Cu3 S2 W1 S1 -112.23(7) . . . . ?
Cu2 S2 W1 S1 -5.23(8) . . . . ?
Cu3 S2 W1 Cu1 -53.77(6) . . . . ?
Cu2 S2 W1 Cu1 53.23(7) . . . . ?
Cu2 S2 W1 Cu3 107.00(7) . . . . ?
Cu3 S2 W1 Cu2 -107.00(7) . . . . ?
Cu1 S1 W1 O1 -121.1(2) . . . . ?
Cu2 S1 W1 O1 126.2(2) . . . . ?
Cu1 S1 W1 S3 0.52(7) . . . . ?
Cu2 S1 W1 S3 -112.15(7) . . . . ?
Cu1 S1 W1 S2 117.89(7) . . . . ?
Cu2 S1 W1 S2 5.22(8) . . . . ?
Cu2 S1 W1 Cu1 -112.67(6) . . . . ?
Cu1 S1 W1 Cu3 59.41(7) . . . . ?
Cu2 S1 W1 Cu3 -53.26(7) . . . . ?
Cu1 S1 W1 Cu2 112.67(7) . . . . ?
S3 Cu1 W1 O1 -90.4(2) . . . . ?
S1 Cu1 W1 O1 90.2(2) . . . . ?
Br1 Cu1 W1 O1 -70.7(19) . . . . ?
S1 Cu1 W1 S3 -179.39(9) . . . . ?
Br1 Cu1 W1 S3 19.7(19) . . . . ?
S3 Cu1 W1 S2 89.99(8) . . . . ?
S1 Cu1 W1 S2 -89.40(8) . . . . ?
Br1 Cu1 W1 S2 109.7(19) . . . . ?
S3 Cu1 W1 S1 179.39(9) . . . . ?
Br1 Cu1 W1 S1 -160.9(19) . . . . ?
S3 Cu1 W1 Cu3 48.94(6) . . . . ?
S1 Cu1 W1 Cu3 -130.45(6) . . . . ?
Br1 Cu1 W1 Cu3 68.6(19) . . . . ?
S3 Cu1 W1 Cu2 130.65(6) . . . . ?
S1 Cu1 W1 Cu2 -48.75(6) . . . . ?
Br1 Cu1 W1 Cu2 150.3(19) . . . . ?
N6 Cu3 W1 O1 173.1(9) . . . . ?
S2 Cu3 W1 O1 -86.6(2) . . . . ?
S3 Cu3 W1 O1 87.9(3) . . . . ?
N6 Cu3 W1 S3 85.3(9) . . . . ?
S2 Cu3 W1 S3 -174.46(9) . . . . ?
N6 Cu3 W1 S2 -100.3(9) . . . . ?
S3 Cu3 W1 S2 174.46(9) . . . . ?
N6 Cu3 W1 S1 -7.5(9) . . . . ?
S2 Cu3 W1 S1 92.73(9) . . . . ?
S3 Cu3 W1 S1 -92.82(9) . . . . ?
N6 Cu3 W1 Cu1 36.9(9) . . . . ?
S2 Cu3 W1 Cu1 137.15(6) . . . . ?
S3 Cu3 W1 Cu1 -48.40(6) . . . . ?
N6 Cu3 W1 Cu2 -48.7(9) . . . . ?
S2 Cu3 W1 Cu2 51.60(6) . . . . ?
S3 Cu3 W1 Cu2 -133.95(6) . . . . ?
N4 Cu2 W1 O1 3.2(4) . . . . ?
N1 Cu2 W1 O1 -176.9(3) 6_576 . . . ?
S2 Cu2 W1 O1 86.6(2) . . . . ?
S1 Cu2 W1 O1 -87.3(2) . . . . ?
N4 Cu2 W1 S3 -176.8(3) . . . . ?
N1 Cu2 W1 S3 3.12(19) 6_576 . . . ?
S2 Cu2 W1 S3 -93.42(9) . . . . ?
S1 Cu2 W1 S3 92.71(9) . . . . ?
N4 Cu2 W1 S2 -83.4(3) . . . . ?
N1 Cu2 W1 S2 96.53(19) 6_576 . . . ?
S1 Cu2 W1 S2 -173.87(9) . . . . ?
N4 Cu2 W1 S1 90.5(3) . . . . ?
N1 Cu2 W1 S1 -89.59(19) 6_576 . . . ?
S2 Cu2 W1 S1 173.87(9) . . . . ?
N4 Cu2 W1 Cu1 139.1(3) . . . . ?
N1 Cu2 W1 Cu1 -40.96(18) 6_576 . . . ?
S2 Cu2 W1 Cu1 -137.49(7) . . . . ?
S1 Cu2 W1 Cu1 48.64(7) . . . . ?
N4 Cu2 W1 Cu3 -135.1(3) . . . . ?
N1 Cu2 W1 Cu3 44.85(18) 6_576 . . . ?
S2 Cu2 W1 Cu3 -51.69(7) . . . . ?
S1 Cu2 W1 Cu3 134.44(7) . . . . ?
